data_2002306
loop_
_publ_author_name
'Mueller-Buschbaum, Hk'
'Schueckel, K'

_publ_section_title
;
Umwandlung von C-Er2 O3 in B-Er2 O3 durch Einbau von Ca O bei hohen
Temperaturen
;
_journal_name_full
;
Zeitschrift fuer Anorganische und Allgemeine Chemie
;
_journal_page_first 161
_journal_page_last 165
_journal_paper_doi 10.1002/zaac.19835000518
_journal_volume 500
_journal_year 1983
_chemical_formula_structural 'Ca.1 Er1.9 O2.95'
_chemical_formula_sum 'Ca0.1 Er1.9 O2.95'
_chemical_name_systematic 'Calcium erbium oxide (.1/1.9/2.95)'
_space_group_IT_number 12
_symmetry_cell_setting monoclinic
_symmetry_Int_Tables_number 12
_symmetry_space_group_name_Hall '-C 2y'
_symmetry_space_group_name_H-M 'C 1 2/m 1'
_cell_angle_alpha 90
_cell_angle_beta 100.77
_cell_angle_gamma 90
_cell_formula_units_Z 6
_cell_length_a 13.806
_cell_length_b 3.492
_cell_length_c 8.582
_cell_volume 406.5
_refine_ls_R_factor_all 0.081
_cod_original_formula_sum 'Ca.1 Er1.9 O2.95'
_cod_database_code 2002306

loop_
_symmetry_equiv_pos_as_xyz
x,y,z
x,-y,z
-x,-y,-z
-x,y,-z
1/2+x,1/2+y,z
1/2+x,1/2-y,z
1/2-x,1/2-y,-z
1/2-x,1/2+y,-z

loop_
_atom_site_label
_atom_site_type_symbol
_atom_site_symmetry_multiplicity
_atom_site_Wyckoff_symbol
_atom_site_fract_x
_atom_site_fract_y
_atom_site_fract_z
_atom_site_occupancy
_atom_site_attached_hydrogens
_atom_site_calc_flag
Er1 Er3+ 4 i 0.6340(3) 0. 0.4978(4) 0.85 0 d
Ca1 Ca2+ 4 i 0.6340(3) 0. 0.4978(4) 0.15 0 d
Er2 Er3+ 4 i 0.6900(2) 0. 0.1408(4) 1. 0 d
Er3 Er3+ 4 i 0.9689(3) 0. 0.1839(4) 1. 0 d
O1 O2- 2 b 0.5 0. 0. 1. 0 d
O2 O2- 4 i 0.120(4) 0. 0.282(7) 1. 0 d
O3 O2- 4 i 0.821(4) 0. 0.032(6) 1. 0 d
O4 O2- 4 i 0.795(4) 0. 0.381(6) 1. 0 d
O5 O2- 4 i 0.480(5) 0. 0.345(7) 1. 0 d

loop_
_atom_type_symbol
_atom_type_oxidation_number
Er3+ 3.000
Ca2+ 2.000
O2- -2.000
